data_1565413
loop_
_publ_author_name
'Li, Rong-fang'
'Zhang, Ya-wen'
'Liu, Xin-fang'
'Chang, Xin-hong'
'Feng, Xun'

_publ_section_title
;
 The synthesis, structural elucidation and fluorescent sensitization
 detection to Hg2+ based on two lanthanide-organic complexes
;
_journal_name_full 'Inorganica Chimica Acta'
_journal_page_first 119370
_journal_paper_doi 10.1016/j.ica.2019.119370
_journal_volume 502
_journal_year 2020
_chemical_formula_moiety 'C36 H24 Dy2 N6 O15, H2 O'
_chemical_formula_sum 'C36 H27 Dy2 N6 O16'
_chemical_formula_weight 1124.63
_space_group_crystal_system triclinic
_space_group_IT_number 2
_space_group_name_Hall '-P 1'
_space_group_name_H-M_alt 'P -1'
_atom_sites_solution_hydrogens mixed
_atom_sites_solution_primary dual
_cell_angle_alpha 94.986(2)
_cell_angle_beta 103.496(2)
_cell_angle_gamma 101.309(2)
_cell_formula_units_Z 2
_cell_length_a 11.3536(3)
_cell_length_b 12.1823(3)
_cell_length_c 14.2259(4)
_cell_measurement_reflns_used 12218
_cell_measurement_temperature 290.8(3)
_cell_measurement_theta_max 28.9770
_cell_measurement_theta_min 3.7760
_cell_volume 1857.89(9)
_computing_cell_refinement 'CrysAlisPro 1.171.39.46 (Rigaku OD, 2018)'
_computing_data_collection 'CrysAlisPro 1.171.39.46 (Rigaku OD, 2018)'
_computing_data_reduction 'CrysAlisPro 1.171.39.46 (Rigaku OD, 2018)'
_computing_molecular_graphics 'Olex2 (Dolomanov et al., 2009)'
_computing_publication_material 'Olex2 (Dolomanov et al., 2009)'
_computing_structure_refinement 'ShelXL (Sheldrick, 2015)'
_computing_structure_solution 'ShelXT (Sheldrick, 2015)'
_diffrn_ambient_environment air
_diffrn_ambient_temperature 290.8(3)
_diffrn_detector 'CCD plate'
_diffrn_detector_area_resol_mean 8.0584
_diffrn_detector_type EosS2
_diffrn_measured_fraction_theta_full 0.998
_diffrn_measured_fraction_theta_max 0.878
_diffrn_measurement_details
;
List of Runs (angles in degrees, time in seconds):

  # Type    Start    End  Width  t~exp~   \w     \q     \k     \f   Frames
--------------------------------------------------------------------------
  1  \w    -85.00   3.00   1.00    3.92    --  -15.84 -38.00-150.00   88
  2  \w    -68.00   1.00   1.00    3.92    --  -15.84 122.00  80.36   69
  3  \w    -10.00  84.00   1.00    3.92    --   16.93  77.00 -30.00   94
  4  \w     44.00  76.00   1.00    3.92    --   16.93-134.00 -58.00   32
  5  \w    -20.00  56.00   1.00    3.92    --   16.93 -99.00  30.00   76
  6  \w    -48.00  30.00   1.00    3.92    --   16.93 -77.00-150.00   78
  7  \w      7.00  84.00   1.00    3.92    --   16.93  57.00  90.00   77
  8  \w    -49.00  34.00   1.00    3.92    --   16.93 -38.00 -90.00   83
  9  \w     -9.00  84.00   1.00    3.92    --   16.93  77.00-180.00   93
;
_diffrn_measurement_device 'four-circle diffractometer'
_diffrn_measurement_device_type 'SuperNova, Single source at offset/far, EosS2'
_diffrn_measurement_method '\w scans'
_diffrn_orient_matrix_type 'CrysAlisPro convention (1999,Acta A55,543-557)'
_diffrn_orient_matrix_UB_11 -0.0090612000
_diffrn_orient_matrix_UB_12 0.0144921000
_diffrn_orient_matrix_UB_13 0.0467708000
_diffrn_orient_matrix_UB_21 -0.0581349000
_diffrn_orient_matrix_UB_22 0.0116857000
_diffrn_orient_matrix_UB_23 -0.0222158000
_diffrn_orient_matrix_UB_31 -0.0297121000
_diffrn_orient_matrix_UB_32 -0.0569970000
_diffrn_orient_matrix_UB_33 -0.0002421000
_diffrn_radiation_monochromator mirror
_diffrn_radiation_probe x-ray
_diffrn_radiation_type MoK\a
_diffrn_radiation_wavelength 0.71073
_diffrn_reflns_av_R_equivalents 0.0475
_diffrn_reflns_av_unetI/netI 0.0571
_diffrn_reflns_Laue_measured_fraction_full 0.998
_diffrn_reflns_Laue_measured_fraction_max 0.878
_diffrn_reflns_limit_h_max 14
_diffrn_reflns_limit_h_min -15
_diffrn_reflns_limit_k_max 16
_diffrn_reflns_limit_k_min -15
_diffrn_reflns_limit_l_max 19
_diffrn_reflns_limit_l_min -18
_diffrn_reflns_number 29028
_diffrn_reflns_point_group_measured_fraction_full 0.998
_diffrn_reflns_point_group_measured_fraction_max 0.878
_diffrn_reflns_theta_full 25.242
_diffrn_reflns_theta_max 29.312
_diffrn_reflns_theta_min 3.444
_diffrn_source 'micro-focus sealed X-ray tube'
_diffrn_source_type 'SuperNova (Mo) X-ray Source'
_exptl_absorpt_coefficient_mu 4.076
_exptl_absorpt_correction_T_max 1.00000
_exptl_absorpt_correction_T_min 0.23134
_exptl_absorpt_correction_type multi-scan
_exptl_absorpt_process_details
;
CrysAlisPro 1.171.39.46 (Rigaku Oxford Diffraction, 2018)
Empirical absorption correction using spherical harmonics,
 implemented in SCALE3 ABSPACK scaling algorithm.
;
_exptl_crystal_colour 'clear light colourless'
_exptl_crystal_colour_lustre clear
_exptl_crystal_colour_modifier light
_exptl_crystal_colour_primary colourless
_exptl_crystal_density_diffrn 2.010
_exptl_crystal_description block
_exptl_crystal_F_000 1090
_exptl_crystal_size_max 0.12
_exptl_crystal_size_mid 0.1
_exptl_crystal_size_min 0.08
_refine_diff_density_max 1.207
_refine_diff_density_min -1.271
_refine_diff_density_rms 0.146
_refine_ls_extinction_coef .
_refine_ls_extinction_method none
_refine_ls_goodness_of_fit_ref 1.021
_refine_ls_hydrogen_treatment constr
_refine_ls_matrix_type full
_refine_ls_number_parameters 547
_refine_ls_number_reflns 8937
_refine_ls_number_restraints 0
_refine_ls_restrained_S_all 1.021
_refine_ls_R_factor_all 0.0475
_refine_ls_R_factor_gt 0.0346
_refine_ls_shift/su_max 0.002
_refine_ls_shift/su_mean 0.000
_refine_ls_structure_factor_coef Fsqd
_refine_ls_weighting_details 'w=1/[\s^2^(Fo^2^)+(0.0288P)^2^+0.3376P] where P=(Fo^2^+2Fc^2^)/3'
_refine_ls_weighting_scheme calc
_refine_ls_wR_factor_gt 0.0675
_refine_ls_wR_factor_ref 0.0722
_reflns_Friedel_coverage 0.000
_reflns_Friedel_fraction_full .
_reflns_Friedel_fraction_max .
_reflns_number_gt 7394
_reflns_number_total 8937
_reflns_threshold_expression 'I > 2\s(I)'
_cod_data_source_file Dy-2.cif
_cod_data_source_block lrf-p4-dy
_cod_database_code 1565413
_shelx_space_group_comment
;
The symmetry employed for this shelxl refinement is uniquely defined
by the following loop, which should always be used as a source of
symmetry information in preference to the above space-group names.
They are only intended as comments.
;
_reflns_odcompleteness_completeness 99.80
_reflns_odcompleteness_iscentric 1
_reflns_odcompleteness_theta 26.32
_olex2_refinement_description
;
1. Fixed Uiso
 At 1.2 times of:
  All C(H) groups
 At 1.5 times of:
  All O(H,H) groups
2.a Free rotating group:
 O16(H16a,H16b)
2.b Rotating group:
 O3(H3a,H3b), O14(H14a,H14b), O15(H15a,H15b)
2.c Aromatic/amide H refined with riding coordinates:
 C2(H2), C4(H4), C5(H5), C8(H8), C10(H10), C11(H11), C15(H15), C17(H17),
 C18(H18), C21(H21), C23(H23), C24(H24), C26(H26), C28(H28), C29(H29), C32(H32),
  C34(H34), C35(H35)
;
_olex2_submission_special_instructions 'No special instructions were received'
_oxdiff_exptl_absorpt_empirical_details
;
Empirical correction (ABSPACK) includes:
- Absorption correction using spherical harmonics
- Frame scaling
;
_oxdiff_exptl_absorpt_empirical_full_max 2.117
_oxdiff_exptl_absorpt_empirical_full_min 0.294

loop_
_space_group_symop_operation_xyz
'x, y, z'
'-x, -y, -z'

loop_
_atom_site_label
_atom_site_type_symbol
_atom_site_fract_x
_atom_site_fract_y
_atom_site_fract_z
_atom_site_U_iso_or_equiv
_atom_site_adp_type
_atom_site_occupancy
_atom_site_site_symmetry_order
_atom_site_calc_flag
_atom_site_refinement_flags_posn
_atom_site_refinement_flags_adp
_atom_site_refinement_flags_occupancy
_atom_site_disorder_assembly
_atom_site_disorder_group
Dy1 Dy 0.39425(2) 0.83387(2) 0.36512(2) 0.01357(6) Uani 1 1 d . . . . .
Dy2 Dy -0.20622(2) 0.36404(2) 0.88941(2) 0.01713(6) Uani 1 1 d . . . . .
O1 O 0.6028(3) 0.7866(4) 0.2054(3) 0.0701(14) Uani 1 1 d . . . . .
O2 O 0.5871(3) 0.8075(2) 0.3570(2) 0.0269(7) Uani 1 1 d . . . . .
O3 O 0.2905(3) 0.9849(2) 0.3933(2) 0.0226(7) Uani 1 1 d . . . . .
H3A H 0.3318 1.0297 0.4466 0.034 Uiso 1 1 d GR . . . .
H3B H 0.2199 0.9574 0.4052 0.034 Uiso 1 1 d GR . . . .
O4 O 0.4371(3) 0.8632(2) 0.5281(2) 0.0212(7) Uani 1 1 d . . . . .
O5 O 0.4878(3) 0.9972(2) 0.6556(2) 0.0230(7) Uani 1 1 d . . . . .
O6 O -0.1940(2) 0.2449(2) 0.6337(2) 0.0233(7) Uani 1 1 d . . . . .
O7 O -0.0985(3) 0.3616(3) 0.7711(2) 0.0332(8) Uani 1 1 d . . . . .
O8 O -0.4018(3) 0.3504(2) 0.5843(2) 0.0265(7) Uani 1 1 d . . . . .
O9 O -0.3454(3) 0.3754(2) 0.7439(2) 0.0271(7) Uani 1 1 d . . . . .
O10 O -0.2952(3) 1.1634(2) 0.8039(2) 0.0193(6) Uani 1 1 d . . . . .
O11 O -0.2408(3) 1.1943(2) 0.9638(2) 0.0310(8) Uani 1 1 d . . . . .
O12 O -0.1430(3) 0.5546(2) 0.8977(2) 0.0303(8) Uani 1 1 d . . . . .
O13 O -0.0054(3) 0.6240(2) 1.0396(2) 0.0253(7) Uani 1 1 d . . . . .
O14 O -0.4028(3) 0.3542(3) 0.9149(3) 0.0484(10) Uani 1 1 d . . . . .
H14A H -0.4575 0.3248 0.8624 0.073 Uiso 1 1 d GR . . . .
H14B H -0.4132 0.4210 0.9256 0.073 Uiso 1 1 d GR . . . .
O15 O -0.1731(3) 0.4284(2) 1.0616(2) 0.0317(8) Uani 1 1 d . . . . .
H15A H -0.2398 0.4439 1.0724 0.048 Uiso 1 1 d GR . . . .
H15B H -0.1201 0.4921 1.0774 0.048 Uiso 1 1 d GR . . . .
N1 N 1.0417(3) 0.9537(3) 0.3906(3) 0.0216(8) Uani 1 1 d . . . . .
N2 N 0.2315(4) 0.6841(3) 0.7722(3) 0.0333(10) Uani 1 1 d . . . . .
N3 N 0.1721(4) 0.4855(3) 0.5552(3) 0.0323(10) Uani 1 1 d . . . . .
N4 N -0.3423(3) 0.7689(3) 0.6524(3) 0.0213(8) Uani 1 1 d . . . . .
N5 N -0.3738(4) 0.7722(3) 0.8984(3) 0.0331(10) Uani 1 1 d . . . . .
N6 N 0.0003(4) 0.9648(3) 0.8745(3) 0.0348(10) Uani 1 1 d . . . . .
C1 C 0.2339(4) 0.6481(3) 0.6810(3) 0.0225(10) Uani 1 1 d . . . . .
C2 C 0.2987(4) 0.7138(3) 0.6263(3) 0.0191(9) Uani 1 1 d . . . . .
H2 H 0.3004 0.6848 0.5641 0.023 Uiso 1 1 calc R . . . .
C3 C 0.3609(4) 0.8240(3) 0.6666(3) 0.0183(9) Uani 1 1 d . . . . .
C4 C 0.3561(4) 0.8622(4) 0.7589(3) 0.0327(12) Uani 1 1 d . . . . .
H4 H 0.3949 0.9361 0.7870 0.039 Uiso 1 1 calc R . . . .
C5 C 0.2934(5) 0.7904(4) 0.8101(4) 0.0391(13) Uani 1 1 d . . . . .
H5 H 0.2940 0.8168 0.8735 0.047 Uiso 1 1 calc R . . . .
C6 C 0.4335(3) 0.9001(3) 0.6119(3) 0.0144(8) Uani 1 1 d . . . . .
C7 C 0.1548(4) 0.5323(3) 0.6375(3) 0.0220(10) Uani 1 1 d . . . . .
C8 C 0.0659(4) 0.4819(3) 0.6816(3) 0.0211(9) Uani 1 1 d . . . . .
H8 H 0.0575 0.5168 0.7397 0.025 Uiso 1 1 calc R . . . .
C9 C -0.0110(4) 0.3776(3) 0.6372(3) 0.0179(9) Uani 1 1 d . . . . .
C10 C 0.0047(4) 0.3300(3) 0.5509(3) 0.0244(10) Uani 1 1 d . . . . .
H10 H -0.0463 0.2614 0.5185 0.029 Uiso 1 1 calc R . . . .
C11 C 0.0972(4) 0.3858(3) 0.5137(4) 0.0328(12) Uani 1 1 d . . . . .
H11 H 0.1083 0.3521 0.4562 0.039 Uiso 1 1 calc R . . . .
C12 C -0.1086(4) 0.3244(3) 0.6844(3) 0.0194(9) Uani 1 1 d . . . . .
C13 C 0.6465(4) 0.8144(4) 0.2943(4) 0.0304(11) Uani 1 1 d . . . . .
C14 C 0.7855(4) 0.8643(3) 0.3286(3) 0.0240(10) Uani 1 1 d . . . . .
C15 C 0.8411(4) 0.9231(3) 0.4216(3) 0.0241(10) Uani 1 1 d . . . . .
H15 H 0.7927 0.9325 0.4648 0.029 Uiso 1 1 calc R . . . .
C16 C 0.9686(4) 0.9682(3) 0.4506(3) 0.0199(9) Uani 1 1 d . . . . .
C17 C 0.9878(4) 0.8963(3) 0.3018(3) 0.0245(10) Uani 1 1 d . . . . .
H17 H 1.0386 0.8859 0.2606 0.029 Uiso 1 1 calc R . . . .
C18 C 0.8612(4) 0.8509(4) 0.2664(3) 0.0283(11) Uani 1 1 d . . . . .
H18 H 0.8282 0.8128 0.2033 0.034 Uiso 1 1 calc R . . . .
C19 C -0.0664(4) 0.6337(3) 0.9567(3) 0.0223(10) Uani 1 1 d . . . . .
C20 C -0.0473(4) 0.7487(3) 0.9248(3) 0.0227(10) Uani 1 1 d . . . . .
C21 C -0.0308(4) 0.8427(3) 0.9927(3) 0.0240(10) Uani 1 1 d . . . . .
H21 H -0.0347 0.8345 1.0564 0.029 Uiso 1 1 calc R . . . .
C22 C -0.0085(4) 0.9482(3) 0.9644(3) 0.0236(10) Uani 1 1 d . . . . .
C23 C -0.0151(5) 0.8730(4) 0.8104(4) 0.0397(14) Uani 1 1 d . . . . .
H23 H -0.0075 0.8831 0.7479 0.048 Uiso 1 1 calc R . . . .
C24 C -0.0416(4) 0.7642(3) 0.8317(3) 0.0318(12) Uani 1 1 d . . . . .
H24 H -0.0553 0.7027 0.7839 0.038 Uiso 1 1 calc R . . . .
C25 C -0.3453(4) 0.8102(3) 0.8198(3) 0.0210(9) Uani 1 1 d . . . . .
C26 C -0.3139(4) 0.9258(3) 0.8144(3) 0.0200(9) Uani 1 1 d . . . . .
H26 H -0.2930 0.9508 0.7592 0.024 Uiso 1 1 calc R . . . .
C27 C -0.3143(4) 1.0027(3) 0.8918(3) 0.0200(9) Uani 1 1 d . . . . .
C28 C -0.3424(5) 0.9629(4) 0.9736(4) 0.0376(13) Uani 1 1 d . . . . .
H28 H -0.3424 1.0123 1.0272 0.045 Uiso 1 1 calc R . . . .
C29 C -0.3705(5) 0.8477(4) 0.9735(4) 0.0434(15) Uani 1 1 d . . . . .
H29 H -0.3882 0.8208 1.0290 0.052 Uiso 1 1 calc R . . . .
C30 C -0.2827(4) 1.1272(3) 0.8867(3) 0.0203(9) Uani 1 1 d . . . . .
C31 C -0.3495(4) 0.7261(3) 0.7360(3) 0.0200(9) Uani 1 1 d . . . . .
C32 C -0.3603(4) 0.6127(3) 0.7428(3) 0.0200(9) Uani 1 1 d . . . . .
H32 H -0.3654 0.5856 0.8012 0.024 Uiso 1 1 calc R . . . .
C33 C -0.3636(3) 0.5392(3) 0.6615(3) 0.0182(9) Uani 1 1 d . . . . .
C34 C -0.3581(4) 0.5820(3) 0.5760(3) 0.0215(9) Uani 1 1 d . . . . .
H34 H -0.3618 0.5348 0.5198 0.026 Uiso 1 1 calc R . . . .
C35 C -0.3468(4) 0.6974(3) 0.5755(3) 0.0241(10) Uani 1 1 d . . . . .
H35 H -0.3421 0.7262 0.5177 0.029 Uiso 1 1 calc R . . . .
C36 C -0.3712(3) 0.4139(3) 0.6643(3) 0.0191(9) Uani 1 1 d . . . . .
O16 O -0.4637(6) 0.4222(4) 1.0763(5) 0.0928(18) Uani 1 1 d . . . . .
H16A H -0.4461 0.3650 1.0484 0.139 Uiso 1 1 d G . . . .
H16B H -0.5159 0.3941 1.1067 0.139 Uiso 1 1 d G . . . .

loop_
_atom_site_aniso_label
_atom_site_aniso_U_11
_atom_site_aniso_U_22
_atom_site_aniso_U_33
_atom_site_aniso_U_23
_atom_site_aniso_U_13
_atom_site_aniso_U_12
Dy1 0.01292(9) 0.01080(9) 0.01456(11) -0.00075(7) 0.00425(7) -0.00284(7)
Dy2 0.02143(10) 0.01024(9) 0.01564(11) -0.00028(7) 0.00266(8) -0.00265(7)
O1 0.030(2) 0.123(4) 0.033(2) -0.007(2) 0.0020(18) -0.025(2)
O2 0.0156(14) 0.0297(16) 0.038(2) 0.0075(14) 0.0123(14) 0.0039(13)
O3 0.0191(14) 0.0200(14) 0.0280(17) -0.0024(12) 0.0101(13) 0.0000(12)
O4 0.0282(16) 0.0185(13) 0.0143(15) 0.0005(12) 0.0070(13) -0.0020(12)
O5 0.0266(16) 0.0132(13) 0.0270(17) -0.0024(12) 0.0136(13) -0.0065(12)
O6 0.0152(14) 0.0179(13) 0.0321(18) -0.0030(13) 0.0065(13) -0.0048(12)
O7 0.0296(17) 0.0400(18) 0.0239(18) -0.0035(15) 0.0138(14) -0.0115(15)
O8 0.0376(18) 0.0137(13) 0.0285(18) -0.0011(12) 0.0119(15) 0.0038(13)
O9 0.0289(16) 0.0212(14) 0.0278(18) 0.0088(13) 0.0006(14) 0.0030(13)
O10 0.0266(15) 0.0135(13) 0.0150(15) 0.0020(11) 0.0040(12) -0.0004(12)
O11 0.055(2) 0.0143(13) 0.0168(16) -0.0012(12) 0.0077(15) -0.0054(14)
O12 0.0370(18) 0.0120(13) 0.0297(19) -0.0010(12) -0.0049(15) -0.0055(13)
O13 0.0307(17) 0.0158(13) 0.0243(17) 0.0020(12) -0.0001(14) 0.0022(13)
O14 0.0305(19) 0.066(2) 0.037(2) -0.0129(19) 0.0074(17) -0.0067(18)
O15 0.0337(18) 0.0274(15) 0.0276(19) -0.0071(14) 0.0108(15) -0.0068(14)
N1 0.0167(17) 0.0242(17) 0.023(2) 0.0049(15) 0.0058(15) 0.0011(15)
N2 0.041(2) 0.0269(19) 0.027(2) -0.0017(17) 0.0179(19) -0.0138(18)
N3 0.036(2) 0.0239(18) 0.034(2) -0.0017(17) 0.0195(19) -0.0099(17)
N4 0.0307(19) 0.0133(15) 0.020(2) 0.0028(14) 0.0068(16) 0.0052(15)
N5 0.057(3) 0.0150(17) 0.029(2) 0.0033(16) 0.020(2) 0.0015(18)
N6 0.056(3) 0.0160(17) 0.029(2) 0.0042(16) 0.011(2) 0.0017(18)
C1 0.025(2) 0.0179(19) 0.023(2) 0.0002(17) 0.0110(19) -0.0040(17)
C2 0.023(2) 0.0166(18) 0.014(2) -0.0013(16) 0.0092(17) -0.0068(16)
C3 0.019(2) 0.0168(18) 0.019(2) 0.0043(16) 0.0083(17) -0.0024(16)
C4 0.040(3) 0.022(2) 0.029(3) -0.011(2) 0.018(2) -0.014(2)
C5 0.058(3) 0.028(2) 0.027(3) -0.007(2) 0.029(3) -0.017(2)
C6 0.0119(18) 0.0115(17) 0.019(2) 0.0028(16) 0.0071(16) -0.0018(15)
C7 0.024(2) 0.0169(19) 0.022(2) 0.0008(17) 0.0092(18) -0.0069(17)
C8 0.023(2) 0.0171(19) 0.020(2) -0.0005(17) 0.0100(18) -0.0065(17)
C9 0.0166(19) 0.0147(18) 0.021(2) 0.0055(16) 0.0069(17) -0.0034(16)
C10 0.027(2) 0.0149(18) 0.027(3) -0.0037(18) 0.009(2) -0.0048(17)
C11 0.042(3) 0.022(2) 0.034(3) -0.007(2) 0.025(2) -0.007(2)
C12 0.018(2) 0.0161(18) 0.025(2) 0.0052(17) 0.0056(18) 0.0046(16)
C13 0.020(2) 0.034(2) 0.031(3) 0.001(2) 0.001(2) -0.001(2)
C14 0.017(2) 0.030(2) 0.025(3) 0.0067(19) 0.0095(18) 0.0023(18)
C15 0.018(2) 0.028(2) 0.025(3) -0.0012(19) 0.0102(18) 0.0009(18)
C16 0.017(2) 0.022(2) 0.021(2) 0.0055(17) 0.0073(17) 0.0027(17)
C17 0.021(2) 0.032(2) 0.025(3) 0.0047(19) 0.0126(19) 0.0083(19)
C18 0.023(2) 0.039(2) 0.018(2) 0.002(2) 0.0014(19) 0.002(2)
C19 0.023(2) 0.0130(18) 0.028(3) -0.0008(17) 0.0032(19) 0.0052(17)
C20 0.021(2) 0.0150(18) 0.027(3) 0.0029(17) -0.0001(19) 0.0003(17)
C21 0.034(2) 0.0137(18) 0.020(2) 0.0018(17) 0.002(2) 0.0004(18)
C22 0.029(2) 0.0155(19) 0.024(3) 0.0019(18) 0.0044(19) 0.0020(17)
C23 0.077(4) 0.021(2) 0.025(3) 0.004(2) 0.022(3) 0.009(2)
C24 0.046(3) 0.017(2) 0.028(3) -0.0048(19) 0.006(2) 0.005(2)
C25 0.029(2) 0.0160(18) 0.018(2) 0.0001(16) 0.0062(18) 0.0055(17)
C26 0.031(2) 0.0144(18) 0.014(2) 0.0027(16) 0.0080(18) 0.0010(17)
C27 0.028(2) 0.0125(18) 0.018(2) 0.0014(16) 0.0057(18) 0.0024(17)
C28 0.068(4) 0.019(2) 0.028(3) -0.0010(19) 0.020(3) 0.008(2)
C29 0.089(4) 0.018(2) 0.030(3) 0.009(2) 0.033(3) 0.005(3)
C30 0.024(2) 0.0126(18) 0.023(2) 0.0003(17) 0.0059(18) 0.0018(16)
C31 0.025(2) 0.0146(18) 0.022(2) 0.0014(17) 0.0076(18) 0.0049(17)
C32 0.024(2) 0.0155(18) 0.020(2) 0.0028(16) 0.0047(18) 0.0040(17)
C33 0.0143(19) 0.0100(17) 0.027(2) -0.0010(16) 0.0019(17) 0.0009(15)
C34 0.028(2) 0.0183(19) 0.018(2) 0.0024(17) 0.0064(18) 0.0027(18)
C35 0.033(2) 0.021(2) 0.018(2) 0.0068(17) 0.0080(19) 0.0043(19)
C36 0.0134(19) 0.0142(18) 0.027(2) 0.0025(17) 0.0017(17) 0.0007(16)
O16 0.133(5) 0.053(3) 0.114(5) 0.004(3) 0.095(4) 0.001(3)

loop_
_atom_type_symbol
_atom_type_description
_atom_type_scat_dispersion_real
_atom_type_scat_dispersion_imag
_atom_type_scat_source
C C 0.0033 0.0016 'International Tables Vol C Tables 4.2.6.8 and 6.1.1.4'
H H 0.0000 0.0000 'International Tables Vol C Tables 4.2.6.8 and 6.1.1.4'
Dy Dy -0.1892 4.4098 'International Tables Vol C Tables 4.2.6.8 and 6.1.1.4'
N N 0.0061 0.0033 'International Tables Vol C Tables 4.2.6.8 and 6.1.1.4'
O O 0.0106 0.0060 'International Tables Vol C Tables 4.2.6.8 and 6.1.1.4'

loop_
_geom_angle_atom_site_label_1
_geom_angle_atom_site_label_2
_geom_angle_atom_site_label_3
_geom_angle
_geom_angle_site_symmetry_1
_geom_angle_site_symmetry_3
O2 Dy1 O3 140.21(9) . .
O2 Dy1 O5 71.28(10) . 2_676
O2 Dy1 O8 75.19(11) . 2_566
O2 Dy1 O9 75.81(9) . 2_566
O2 Dy1 O10 101.96(11) . 2_576
O2 Dy1 C36 73.91(10) . 2_566
O3 Dy1 O8 137.53(10) . 2_566
O3 Dy1 O9 139.71(9) . 2_566
O3 Dy1 C36 145.75(10) . 2_566
O4 Dy1 O2 96.05(11) . .
O4 Dy1 O3 77.96(10) . .
O4 Dy1 O5 97.60(10) . 2_676
O4 Dy1 O6 87.07(10) . 2_566
O4 Dy1 O8 74.86(9) . 2_566
O4 Dy1 O9 124.17(9) . 2_566
O4 Dy1 O10 160.56(10) . 2_576
O4 Dy1 C36 99.20(11) . 2_566
O5 Dy1 O3 70.65(10) 2_676 .
O5 Dy1 O8 144.63(10) 2_676 2_566
O5 Dy1 O9 128.85(10) 2_676 2_566
O5 Dy1 O10 81.52(9) 2_676 2_576
O5 Dy1 C36 142.62(11) 2_676 2_566
O6 Dy1 O2 148.16(10) 2_566 .
O6 Dy1 O3 71.46(9) 2_566 .
O6 Dy1 O5 139.85(10) 2_566 2_676
O6 Dy1 O8 75.12(10) 2_566 2_566
O6 Dy1 O9 76.31(9) 2_566 2_566
O6 Dy1 O10 81.51(10) 2_566 2_576
O6 Dy1 C36 74.31(10) 2_566 2_566
O8 Dy1 O9 49.46(9) 2_566 2_566
O8 Dy1 C36 24.40(10) 2_566 2_566
O9 Dy1 C36 25.06(10) 2_566 2_566
O10 Dy1 O3 83.49(9) 2_576 .
O10 Dy1 O8 116.72(9) 2_576 2_566
O10 Dy1 O9 68.22(8) 2_576 2_566
O10 Dy1 C36 92.82(10) 2_576 2_566
O7 Dy2 O9 73.83(11) . .
O7 Dy2 O10 79.59(10) . 1_545
O7 Dy2 O11 116.36(11) . 1_545
O7 Dy2 O13 69.51(11) . 2_567
O7 Dy2 O14 143.80(11) . .
O7 Dy2 O15 140.46(10) . .
O7 Dy2 C30 98.59(12) . 1_545
O9 Dy2 O10 73.40(9) . 1_545
O9 Dy2 O11 118.46(10) . 1_545
O9 Dy2 O13 142.59(11) . 2_567
O9 Dy2 O15 137.04(11) . .
O9 Dy2 C30 96.70(11) . 1_545
O10 Dy2 C30 26.78(10) 1_545 1_545
O11 Dy2 O10 52.55(9) 1_545 1_545
O11 Dy2 O15 74.77(10) 1_545 .
O11 Dy2 C30 25.77(10) 1_545 1_545
O12 Dy2 O7 82.91(11) . .
O12 Dy2 O9 85.13(10) . .
O12 Dy2 O10 155.32(10) . 1_545
O12 Dy2 O11 152.13(10) . 1_545
O12 Dy2 O13 83.27(10) . 2_567
O12 Dy2 O14 99.52(13) . .
O12 Dy2 O15 77.70(11) . .
O12 Dy2 C30 177.90(11) . 1_545
O13 Dy2 O10 106.40(9) 2_567 1_545
O13 Dy2 O11 85.15(10) 2_567 1_545
O13 Dy2 O15 74.22(11) 2_567 .
O13 Dy2 C30 95.85(10) 2_567 1_545
O14 Dy2 O9 70.44(12) . .
O14 Dy2 O10 84.86(11) . 1_545
O14 Dy2 O11 77.07(13) . 1_545
O14 Dy2 O13 146.66(12) . 2_567
O14 Dy2 O15 74.00(11) . .
O14 Dy2 C30 80.16(13) . 1_545
O15 Dy2 O10 126.50(10) . 1_545
O15 Dy2 C30 100.23(11) . 1_545
C13 O2 Dy1 134.9(3) . .
Dy1 O3 H3A 110.5 . .
Dy1 O3 H3B 109.9 . .
H3A O3 H3B 103.6 . .
C6 O4 Dy1 159.9(3) . .
C6 O5 Dy1 142.2(3) . 2_676
C12 O6 Dy1 135.8(3) . 2_566
C12 O7 Dy2 143.0(3) . .
C36 O8 Dy1 102.5(2) . 2_566
Dy2 O9 Dy1 105.20(10) . 2_566
C36 O9 Dy1 86.9(2) . 2_566
C36 O9 Dy2 151.3(3) . .
Dy1 O10 Dy2 109.64(10) 2_576 1_565
C30 O10 Dy1 155.6(2) . 2_576
C30 O10 Dy2 90.1(2) . 1_565
C30 O11 Dy2 96.8(3) . 1_565
C19 O12 Dy2 136.8(3) . .
C19 O13 Dy2 134.2(3) . 2_567
Dy2 O14 H14A 109.3 . .
Dy2 O14 H14B 108.9 . .
H14A O14 H14B 104.5 . .
Dy2 O15 H15A 110.0 . .
Dy2 O15 H15B 109.4 . .
H15A O15 H15B 104.0 . .
C17 N1 C16 117.8(4) . .
C1 N2 C5 117.0(4) . .
C7 N3 C11 117.1(4) . .
C35 N4 C31 117.6(3) . .
C25 N5 C29 118.3(4) . .
C22 N6 C23 117.1(4) . .
N2 C1 C2 123.4(4) . .
N2 C1 C7 115.7(4) . .
C2 C1 C7 120.8(4) . .
C1 C2 H2 120.7 . .
C1 C2 C3 118.5(4) . .
C3 C2 H2 120.7 . .
C2 C3 C6 121.6(4) . .
C4 C3 C2 118.3(4) . .
C4 C3 C6 120.2(3) . .
C3 C4 H4 120.1 . .
C3 C4 C5 119.8(4) . .
C5 C4 H4 120.1 . .
N2 C5 C4 123.0(4) . .
N2 C5 H5 118.5 . .
C4 C5 H5 118.5 . .
O4 C6 O5 124.6(4) . .
O4 C6 C3 119.0(3) . .
O5 C6 C3 116.4(4) . .
N3 C7 C1 117.2(4) . .
N3 C7 C8 123.2(3) . .
C8 C7 C1 119.5(4) . .
C7 C8 H8 120.7 . .
C7 C8 C9 118.6(4) . .
C9 C8 H8 120.7 . .
C8 C9 C12 118.4(4) . .
C10 C9 C8 118.3(4) . .
C10 C9 C12 123.3(3) . .
C9 C10 H10 120.6 . .
C11 C10 C9 118.7(4) . .
C11 C10 H10 120.6 . .
N3 C11 C10 123.9(4) . .
N3 C11 H11 118.0 . .
C10 C11 H11 118.0 . .
O6 C12 C9 117.4(4) . .
O7 C12 O6 125.1(4) . .
O7 C12 C9 117.6(3) . .
O1 C13 O2 125.9(4) . .
O1 C13 C14 116.5(5) . .
O2 C13 C14 117.6(4) . .
C15 C14 C13 122.0(4) . .
C15 C14 C18 118.0(4) . .
C18 C14 C13 120.0(4) . .
C14 C15 H15 119.7 . .
C14 C15 C16 120.6(4) . .
C16 C15 H15 119.7 . .
N1 C16 C15 121.1(4) . .
N1 C16 C16 116.7(4) . 2_776
C15 C16 C16 122.2(5) . 2_776
N1 C17 H17 117.7 . .
N1 C17 C18 124.7(4) . .
C18 C17 H17 117.7 . .
C14 C18 H18 121.1 . .
C17 C18 C14 117.7(4) . .
C17 C18 H18 121.1 . .
O12 C19 C20 117.2(4) . .
O13 C19 O12 125.2(4) . .
O13 C19 C20 117.6(3) . .
C21 C20 C19 118.9(4) . .
C24 C20 C19 122.2(4) . .
C24 C20 C21 118.8(4) . .
C20 C21 H21 120.6 . .
C22 C21 C20 118.8(4) . .
C22 C21 H21 120.6 . .
N6 C22 C21 123.0(4) . .
N6 C22 C22 116.6(5) . 2_577
C21 C22 C22 120.3(5) . 2_577
N6 C23 H23 118.1 . .
N6 C23 C24 123.8(5) . .
C24 C23 H23 118.1 . .
C20 C24 C23 118.4(4) . .
C20 C24 H24 120.8 . .
C23 C24 H24 120.8 . .
N5 C25 C26 121.5(4) . .
N5 C25 C31 118.3(3) . .
C26 C25 C31 120.2(4) . .
C25 C26 H26 120.3 . .
C27 C26 C25 119.4(4) . .
C27 C26 H26 120.3 . .
C26 C27 C30 120.2(4) . .
C28 C27 C26 118.9(4) . .
C28 C27 C30 121.0(4) . .
C27 C28 H28 121.0 . .
C29 C28 C27 118.0(4) . .
C29 C28 H28 121.0 . .
N5 C29 C28 123.9(5) . .
N5 C29 H29 118.1 . .
C28 C29 H29 118.1 . .
O10 C30 Dy2 63.15(19) . 1_565
O10 C30 C27 120.3(3) . .
O11 C30 Dy2 57.4(2) . 1_565
O11 C30 O10 120.6(3) . .
O11 C30 C27 119.1(4) . .
C27 C30 Dy2 175.5(3) . 1_565
N4 C31 C25 115.2(3) . .
N4 C31 C32 122.3(4) . .
C32 C31 C25 122.5(4) . .
C31 C32 H32 120.4 . .
C31 C32 C33 119.2(4) . .
C33 C32 H32 120.4 . .
C32 C33 C36 122.2(4) . .
C34 C33 C32 118.7(3) . .
C34 C33 C36 119.0(4) . .
C33 C34 H34 120.8 . .
C33 C34 C35 118.3(4) . .
C35 C34 H34 120.8 . .
N4 C35 C34 123.8(4) . .
N4 C35 H35 118.1 . .
C34 C35 H35 118.1 . .
O8 C36 Dy1 53.12(19) . 2_566
O8 C36 O9 121.1(3) . .
O8 C36 C33 117.6(4) . .
O9 C36 Dy1 68.0(2) . 2_566
O9 C36 C33 121.2(3) . .
C33 C36 Dy1 170.7(3) . 2_566
H16A O16 H16B 104.4 . .

loop_
_geom_bond_atom_site_label_1
_geom_bond_atom_site_label_2
_geom_bond_distance
_geom_bond_site_symmetry_2
Dy1 O2 2.301(3) .
Dy1 O3 2.424(3) .
Dy1 O4 2.237(3) .
Dy1 O5 2.308(3) 2_676
Dy1 O6 2.293(3) 2_566
Dy1 O8 2.427(3) 2_566
Dy1 O9 2.751(3) 2_566
Dy1 O10 2.412(3) 2_576
Dy1 C36 2.962(4) 2_566
Dy2 O7 2.301(3) .
Dy2 O9 2.327(3) .
Dy2 O10 2.533(2) 1_545
Dy2 O11 2.410(3) 1_545
Dy2 O12 2.276(3) .
Dy2 O13 2.349(3) 2_567
Dy2 O14 2.325(3) .
Dy2 O15 2.424(3) .
Dy2 C30 2.839(4) 1_545
O1 C13 1.236(6) .
O2 C13 1.237(6) .
O3 H3A 0.8678 .
O3 H3B 0.8673 .
O4 C6 1.250(5) .
O5 Dy1 2.308(3) 2_676
O5 C6 1.254(4) .
O6 Dy1 2.293(3) 2_566
O6 C12 1.258(4) .
O7 C12 1.248(5) .
O8 Dy1 2.427(3) 2_566
O8 C36 1.254(5) .
O9 Dy1 2.751(3) 2_566
O9 C36 1.257(5) .
O10 Dy1 2.412(3) 2_576
O10 Dy2 2.533(2) 1_565
O10 C30 1.279(5) .
O11 Dy2 2.410(3) 1_565
O11 C30 1.243(4) .
O12 C19 1.257(4) .
O13 Dy2 2.349(3) 2_567
O13 C19 1.248(5) .
O14 H14A 0.8502 .
O14 H14B 0.8503 .
O15 H15A 0.8591 .
O15 H15B 0.8589 .
N1 C16 1.345(5) .
N1 C17 1.333(5) .
N2 C1 1.341(5) .
N2 C5 1.344(5) .
N3 C7 1.331(5) .
N3 C11 1.335(5) .
N4 C31 1.353(5) .
N4 C35 1.324(5) .
N5 C25 1.330(6) .
N5 C29 1.337(5) .
N6 C22 1.335(6) .
N6 C23 1.336(5) .
C1 C2 1.391(6) .
C1 C7 1.508(5) .
C2 H2 0.9300 .
C2 C3 1.391(5) .
C3 C4 1.371(6) .
C3 C6 1.505(6) .
C4 H4 0.9300 .
C4 C5 1.382(6) .
C5 H5 0.9300 .
C7 C8 1.381(6) .
C8 H8 0.9300 .
C8 C9 1.394(5) .
C9 C10 1.376(6) .
C9 C12 1.497(6) .
C10 H10 0.9300 .
C10 C11 1.374(6) .
C11 H11 0.9300 .
C13 C14 1.520(6) .
C14 C15 1.390(6) .
C14 C18 1.390(6) .
C15 H15 0.9300 .
C15 C16 1.392(5) .
C16 C16 1.487(8) 2_776
C17 H17 0.9300 .
C17 C18 1.388(6) .
C18 H18 0.9300 .
C19 C20 1.502(6) .
C20 C21 1.385(5) .
C20 C24 1.370(6) .
C21 H21 0.9300 .
C21 C22 1.375(6) .
C22 C22 1.499(8) 2_577
C23 H23 0.9300 .
C23 C24 1.376(6) .
C24 H24 0.9300 .
C25 C26 1.397(5) .
C25 C31 1.488(5) .
C26 H26 0.9300 .
C26 C27 1.384(5) .
C27 C28 1.379(6) .
C27 C30 1.502(5) .
C28 H28 0.9300 .
C28 C29 1.376(6) .
C29 H29 0.9300 .
C30 Dy2 2.839(4) 1_565
C31 C32 1.377(5) .
C32 H32 0.9300 .
C32 C33 1.389(5) .
C33 C34 1.374(6) .
C33 C36 1.516(5) .
C34 H34 0.9300 .
C34 C35 1.387(5) .
C35 H35 0.9300 .
C36 Dy1 2.962(4) 2_566
O16 H16A 0.8510 .
O16 H16B 0.8498 .
